data_7241133
loop_
_publ_author_name
'Mekhail, Magy A.'
'Pota, Kristof'
'Schwartz, Timothy M.'
'Green, Kayla N.'

_publ_section_title
;
 Functionalized pyridine in pyclen-based iron(iii) complexes: evaluation
 of fundamental properties
;
_journal_issue 52
_journal_name_full 'RSC Advances'
_journal_page_first 31165
_journal_page_last 31170
_journal_paper_doi 10.1039/D0RA05756H
_journal_volume 10
_journal_year 2020
_chemical_formula_moiety 'C11 H18 Cl2 Fe N4, C F3 O3 S'
_chemical_formula_sum 'C12 H18 Cl2 F3 Fe N4 O3 S'
_chemical_formula_weight 482.113
_space_group_crystal_system monoclinic
_space_group_IT_number 14
_space_group_name_Hall '-P 2ybc'
_space_group_name_H-M_alt 'P 1 21/c 1'
_symmetry_Int_Tables_number 14
_atom_sites_solution_primary iterative
_audit_creation_date 2020-07-16
_audit_creation_method
;
Olex2 1.3
(compiled 2019.09.11 svn.r3662 for OlexSys, GUI svn.r5938)
;
_audit_update_record
;
2020-07-27 deposited with the CCDC.	2020-08-26 downloaded from the CCDC.
;
_cell_angle_alpha 90
_cell_angle_beta 101.338(1)
_cell_angle_gamma 90
_cell_formula_units_Z 4
_cell_length_a 10.5619(5)
_cell_length_b 7.1060(3)
_cell_length_c 25.1299(12)
_cell_measurement_reflns_used 9484
_cell_measurement_temperature 100.06
_cell_measurement_theta_max 30.07
_cell_measurement_theta_min 2.98
_cell_volume 1849.26(15)
_computing_cell_refinement 'SAINT v8.37A (Bruker, 2015)'
_computing_data_collection 'Apex3 v2017.3-0 (Bruker, 2016)'
_computing_data_reduction 'SAINT v8.37A (Bruker, 2015)'
_computing_molecular_graphics 'Olex2 1.3 (Dolomanov et al., 2009)'
_computing_publication_material 'Olex2 1.3 (Dolomanov et al., 2009)'
_computing_structure_refinement 'olex2.refine 1.3 (Bourhis et al., 2015)'
_computing_structure_solution 'olex2.solve 1.3 (Bourhis et al., 2015)'
_diffrn_ambient_temperature 100.06
_diffrn_detector_area_resol_mean 8
_diffrn_measured_fraction_theta_full 0.9985
_diffrn_measured_fraction_theta_max 0.9985
_diffrn_measurement_device_type 'Bruker SMART APEX CCD area detector'
_diffrn_measurement_method '\w and \f scans'
_diffrn_radiation_type 'Mo K\a'
_diffrn_radiation_wavelength 0.71073
_diffrn_reflns_av_R_equivalents 0.0230
_diffrn_reflns_av_unetI/netI 0.0079
_diffrn_reflns_Laue_measured_fraction_full 0.9985
_diffrn_reflns_Laue_measured_fraction_max 0.9985
_diffrn_reflns_limit_h_max 14
_diffrn_reflns_limit_h_min -14
_diffrn_reflns_limit_k_max 9
_diffrn_reflns_limit_k_min -10
_diffrn_reflns_limit_l_max 35
_diffrn_reflns_limit_l_min -35
_diffrn_reflns_number 102235
_diffrn_reflns_point_group_measured_fraction_full 0.9985
_diffrn_reflns_point_group_measured_fraction_max 0.9985
_diffrn_reflns_theta_full 25.2417
_diffrn_reflns_theta_max 30.07
_diffrn_reflns_theta_min 2.98
_exptl_absorpt_coefficient_mu 1.267
_exptl_absorpt_correction_T_max 0.6278
_exptl_absorpt_correction_T_min 0.5352
_exptl_absorpt_correction_type multi-scan
_exptl_absorpt_process_details
;
SADABS-2016/2 (Bruker,2016/2) was used for absorption correction.
wR2(int) was 0.0775 before and 0.0473 after correction.
The Ratio of minimum to maximum transmission is 0.8525.
The \l/2 correction factor is Not present.
;
_exptl_crystal_colour 'clear light yellow'
_exptl_crystal_colour_lustre clear
_exptl_crystal_colour_modifier light
_exptl_crystal_colour_primary yellow
_exptl_crystal_density_diffrn 1.732
_exptl_crystal_description prism
_exptl_crystal_F_000 983.627
_exptl_crystal_size_max 0.422
_exptl_crystal_size_mid 0.338
_exptl_crystal_size_min 0.216
_refine_diff_density_max 0.8050
_refine_diff_density_min -0.3190
_refine_diff_density_rms 0.0678
_refine_ls_d_res_high 0.7092
_refine_ls_d_res_low 6.8277
_refine_ls_extinction_expression Fc^*^=kFc[1+0.001xFc^2^\l^3^/sin(2\q)]^-1/4^
_refine_ls_goodness_of_fit_ref 1.0685
_refine_ls_hydrogen_treatment refall
_refine_ls_matrix_type full
_refine_ls_number_constraints 0
_refine_ls_number_parameters 308
_refine_ls_number_reflns 5398
_refine_ls_number_restraints 0
_refine_ls_restrained_S_all 1.0685
_refine_ls_R_factor_all 0.0221
_refine_ls_R_factor_gt 0.0215
_refine_ls_shift/su_max 0.0006
_refine_ls_shift/su_mean 0.0001
_refine_ls_structure_factor_coef Fsqd
_refine_ls_weighting_details 'w=1/[\s^2^(Fo^2^)+(0.0187P)^2^+1.9585P] where P=(Fo^2^+2Fc^2^)/3'
_refine_ls_weighting_scheme calc
_refine_ls_wR_factor_gt 0.0555
_refine_ls_wR_factor_ref 0.0558
_reflns_Friedel_coverage 0.0
_reflns_limit_h_max 14
_reflns_limit_h_min -14
_reflns_limit_k_max 10
_reflns_limit_k_min 0
_reflns_limit_l_max 35
_reflns_limit_l_min 0
_reflns_number_gt 5277
_reflns_number_total 5398
_reflns_threshold_expression I>=2u(I)
_cod_data_source_file d0ra05756h2.cif
_cod_data_source_block MM_I_051618_0m
_cod_depositor_comments 'Adding full bibliography for 7241133--7241138.cif.'
_cod_database_code 7241133
_olex2_refinement_description
;
;
_olex2_submission_special_instructions 'No special instructions were received'

loop_
_space_group_symop_id
_space_group_symop_operation_xyz
1 x,y,z
2 -x,y+1/2,-z+1/2
3 -x,-y,-z
4 x,-y-1/2,z-1/2

loop_
_atom_site_label
_atom_site_type_symbol
_atom_site_fract_x
_atom_site_fract_y
_atom_site_fract_z
_atom_site_U_iso_or_equiv
_atom_site_adp_type
_atom_site_occupancy
_atom_site_refinement_flags_posn
Fe01 Fe 0.207791(15) 0.34556(2) 0.659463(6) 0.00767(5) Uani 1.000000 .
Cl2 Cl 0.26430(3) 0.18574(4) 0.738318(11) 0.01308(6) Uani 1.000000 .
Cl1 Cl 0.16092(3) 0.09559(4) 0.602637(12) 0.01615(7) Uani 1.000000 .
S004 S 0.69084(3) 0.15227(4) 0.635255(12) 0.01305(6) Uani 1.000000 .
F6 F 0.67775(9) -0.21204(13) 0.61667(4) 0.0292(2) Uani 1.000000 .
F5 F 0.71405(11) -0.04692(14) 0.54965(4) 0.0334(2) Uani 1.000000 .
F4 F 0.52392(9) -0.05189(16) 0.56866(4) 0.0346(2) Uani 1.000000 .
O3 O 0.60759(9) 0.12832(15) 0.67430(4) 0.01847(19) Uani 1.000000 .
O2 O 0.82692(9) 0.12740(16) 0.65718(4) 0.0232(2) Uani 1.000000 .
O1 O 0.65863(10) 0.31043(14) 0.59911(4) 0.01919(19) Uani 1.000000 .
N4 N 0.15896(9) 0.52714(14) 0.59191(4) 0.00964(17) Uani 1.000000 .
N3 N 0.01695(10) 0.44937(15) 0.66526(4) 0.01135(18) Uani 1.000000 .
N1 N 0.39202(10) 0.40645(15) 0.63847(4) 0.01158(18) Uani 1.000000 .
N2 N 0.25996(10) 0.60457(14) 0.70643(4) 0.01100(18) Uani 1.000000 .
C11 C 0.24835(11) 0.56170(17) 0.56194(5) 0.0112(2) Uani 1.000000 .
C3 C 0.36471(12) 0.70318(18) 0.68644(5) 0.0142(2) Uani 1.000000 .
C1 C 0.37426(12) 0.45868(19) 0.58035(5) 0.0148(2) Uani 1.000000 .
C4 C 0.14347(12) 0.71673(17) 0.70831(5) 0.0143(2) Uani 1.000000 .
C2 C 0.45907(12) 0.55354(19) 0.67589(5) 0.0153(2) Uani 1.000000 .
C7 C 0.04026(11) 0.60009(16) 0.57862(5) 0.0109(2) Uani 1.000000 .
C8 C 0.00619(12) 0.71570(17) 0.53337(5) 0.0137(2) Uani 1.000000 .
C10 C 0.22145(12) 0.67655(18) 0.51659(5) 0.0147(2) Uani 1.000000 .
C9 C 0.09835(13) 0.75415(18) 0.50259(5) 0.0152(2) Uani 1.000000 .
C5 C 0.03592(12) 0.57933(18) 0.71268(5) 0.0149(2) Uani 1.000000 .
C6 C -0.05129(12) 0.54198(19) 0.61446(5) 0.0152(2) Uani 1.000000 .
C12 C 0.64960(13) -0.0504(2) 0.59034(6) 0.0191(2) Uani 1.000000 .
H9 H 0.0765(18) 0.835(3) 0.4720(8) 0.022(5) Uiso 1.000000 .
H8 H -0.0794(17) 0.762(3) 0.5233(7) 0.020(4) Uiso 1.000000 .
H2a H 0.4948(17) 0.493(3) 0.7105(7) 0.017(4) Uiso 1.000000 .
H1a H 0.3702(18) 0.339(3) 0.5604(8) 0.023(5) Uiso 1.000000 .
H3a H 0.3251(16) 0.771(2) 0.6520(7) 0.012(4) Uiso 1.000000 .
H10 H 0.2858(18) 0.695(3) 0.4968(8) 0.024(5) Uiso 1.000000 .
H1b H 0.4447(17) 0.530(3) 0.5745(7) 0.019(4) Uiso 1.000000 .
H4a H 0.1227(16) 0.792(3) 0.6760(7) 0.015(4) Uiso 1.000000 .
H4b H 0.1582(17) 0.800(3) 0.7399(7) 0.020(4) Uiso 1.000000 .
H2 H 0.2908(16) 0.565(3) 0.7374(7) 0.015(4) Uiso 1.000000 .
H3b H 0.4075(18) 0.796(3) 0.7120(8) 0.023(5) Uiso 1.000000 .
H5a H -0.0449(19) 0.652(3) 0.7140(8) 0.029(5) Uiso 1.000000 .
H1 H 0.4377(17) 0.308(3) 0.6446(7) 0.017(4) Uiso 1.000000 .
H6a H -0.1000(18) 0.647(3) 0.6237(8) 0.022(5) Uiso 1.000000 .
H5b H 0.0607(18) 0.505(3) 0.7440(8) 0.027(5) Uiso 1.000000 .
H2b H 0.5300(18) 0.605(3) 0.6619(7) 0.021(4) Uiso 1.000000 .
H6b H -0.1108(19) 0.462(3) 0.5959(8) 0.026(5) Uiso 1.000000 .
H3 H -0.0292(18) 0.364(3) 0.6712(8) 0.023(5) Uiso 1.000000 .

loop_
_atom_site_aniso_label
_atom_site_aniso_U_11
_atom_site_aniso_U_22
_atom_site_aniso_U_33
_atom_site_aniso_U_12
_atom_site_aniso_U_13
_atom_site_aniso_U_23
Fe01 0.00812(8) 0.00707(8) 0.00752(8) -0.00040(5) 0.00080(5) 0.00035(5)
Cl2 0.01623(13) 0.01137(12) 0.01072(12) -0.00060(10) 0.00043(9) 0.00342(9)
Cl1 0.02331(14) 0.00970(12) 0.01296(13) 0.00040(10) -0.00250(10) -0.00259(9)
S004 0.01044(12) 0.01499(14) 0.01408(13) 0.00084(10) 0.00326(10) 0.00317(10)
F6 0.0317(5) 0.0149(4) 0.0457(6) 0.0013(3) 0.0195(4) 0.0067(4)
F5 0.0503(6) 0.0265(5) 0.0313(5) -0.0032(4) 0.0277(5) -0.0049(4)
F4 0.0226(4) 0.0397(6) 0.0375(5) -0.0048(4) -0.0043(4) -0.0110(5)
O3 0.0177(4) 0.0247(5) 0.0146(4) 0.0035(4) 0.0070(3) 0.0049(4)
O2 0.0109(4) 0.0280(5) 0.0291(5) -0.0011(4) -0.0000(4) 0.0055(4)
O1 0.0221(5) 0.0164(4) 0.0208(5) 0.0038(4) 0.0085(4) 0.0065(4)
N4 0.0098(4) 0.0097(4) 0.0090(4) -0.0000(3) 0.0005(3) 0.0003(3)
N3 0.0106(4) 0.0109(4) 0.0129(4) -0.0013(4) 0.0033(3) 0.0005(4)
N1 0.0096(4) 0.0136(5) 0.0112(4) 0.0013(4) 0.0011(3) 0.0027(4)
N2 0.0135(4) 0.0099(4) 0.0094(4) -0.0023(3) 0.0018(3) 0.0003(3)
C11 0.0118(5) 0.0124(5) 0.0091(5) -0.0009(4) 0.0015(4) 0.0002(4)
C3 0.0149(5) 0.0124(5) 0.0146(5) -0.0061(4) 0.0012(4) 0.0003(4)
C1 0.0124(5) 0.0214(6) 0.0116(5) 0.0025(4) 0.0046(4) 0.0039(4)
C4 0.0189(6) 0.0100(5) 0.0151(5) -0.0002(4) 0.0056(4) -0.0026(4)
C2 0.0101(5) 0.0182(6) 0.0161(5) -0.0042(4) -0.0008(4) 0.0026(4)
C7 0.0107(5) 0.0091(5) 0.0117(5) -0.0000(4) -0.0006(4) -0.0015(4)
C8 0.0146(5) 0.0098(5) 0.0143(5) 0.0010(4) -0.0035(4) -0.0000(4)
C10 0.0186(6) 0.0152(5) 0.0101(5) -0.0024(4) 0.0023(4) 0.0024(4)
C9 0.0212(6) 0.0111(5) 0.0110(5) -0.0012(4) -0.0022(4) 0.0025(4)
C5 0.0180(6) 0.0135(5) 0.0153(5) -0.0002(4) 0.0084(4) -0.0023(4)
C6 0.0093(5) 0.0199(6) 0.0161(5) 0.0021(4) 0.0014(4) 0.0032(5)
C12 0.0179(6) 0.0172(6) 0.0242(6) -0.0008(5) 0.0091(5) 0.0004(5)

loop_
_atom_type_symbol
_atom_type_scat_dispersion_real
_atom_type_scat_dispersion_imag
_atom_type_scat_Cromer_Mann_a1
_atom_type_scat_Cromer_Mann_a2
_atom_type_scat_Cromer_Mann_a3
_atom_type_scat_Cromer_Mann_a4
_atom_type_scat_Cromer_Mann_b1
_atom_type_scat_Cromer_Mann_b2
_atom_type_scat_Cromer_Mann_b3
_atom_type_scat_Cromer_Mann_b4
_atom_type_scat_Cromer_Mann_c
_atom_type_scat_source
_atom_type_scat_dispersion_source
C 0.00347 0.00161 2.31000 1.02000 1.58860 0.86500 20.84390 10.20750 0.56870 51.65120 0.215599998832 'International Tables Volume C Table 6.1.1.4 (pp. 500-502)' 'Henke, Gullikson and Davis, At. Data and Nucl. Data Tables, 1993, 54, 2'
Cl 0.14873 0.16029 11.46040 7.19640 6.25560 1.64550 0.01040 1.16620 18.51940 47.77840 -9.55739974976 'International Tables Volume C Table 6.1.1.4 (pp. 500-502)' 'Henke, Gullikson and Davis, At. Data and Nucl. Data Tables, 1993, 54, 2'
H 0.00000 0.00000 0.49300 0.32291 0.14019 0.04081 10.51090 26.12570 3.14236 57.79970 0.0030380000826 'International Tables Volume C Table 6.1.1.4 (pp. 500-502)' 'Henke, Gullikson and Davis, At. Data and Nucl. Data Tables, 1993, 54, 2'
F 0.01794 0.01033 3.53920 2.64120 1.51700 1.02430 10.28250 4.29440 0.26150 26.14760 0.277599990368 'International Tables Volume C Table 6.1.1.4 (pp. 500-502)' 'Henke, Gullikson and Davis, At. Data and Nucl. Data Tables, 1993, 54, 2'
O 0.01158 0.00611 3.04850 2.28680 1.54630 0.86700 13.27710 5.70110 0.32390 32.90890 0.250800013542 'International Tables Volume C Table 6.1.1.4 (pp. 500-502)' 'Henke, Gullikson and Davis, At. Data and Nucl. Data Tables, 1993, 54, 2'
N 0.00653 0.00323 12.21260 3.13220 2.01250 1.16630 0.00570 9.89330 28.99750 0.58260 -11.5290002823 'International Tables Volume C Table 6.1.1.4 (pp. 500-502)' 'Henke, Gullikson and Davis, At. Data and Nucl. Data Tables, 1993, 54, 2'
S 0.12424 0.12443 6.90530 5.20340 1.43790 1.58630 1.46790 22.21510 0.25360 56.17200 0.866900026798 'International Tables Volume C Table 6.1.1.4 (pp. 500-502)' 'Henke, Gullikson and Davis, At. Data and Nucl. Data Tables, 1993, 54, 2'
Fe 0.35822 0.84933 11.76950 7.35730 3.52220 2.30450 4.76110 0.30720 15.35350 76.88050 1.03690004349 'International Tables Volume C Table 6.1.1.4 (pp. 500-502)' 'Henke, Gullikson and Davis, At. Data and Nucl. Data Tables, 1993, 54, 2'

loop_
_geom_angle_atom_site_label_1
_geom_angle_atom_site_label_2
_geom_angle_atom_site_label_3
_geom_angle
_geom_angle_site_symmetry_1
_geom_angle_site_symmetry_3
_geom_angle_publ_flag
Cl1 Fe01 Cl2 98.371(12) . . ?
N4 Fe01 Cl2 172.55(3) . . ?
N4 Fe01 Cl1 89.07(3) . . ?
N3 Fe01 Cl2 101.53(3) . . ?
N3 Fe01 Cl1 102.52(3) . . ?
N3 Fe01 N4 76.35(4) . . ?
N1 Fe01 Cl2 102.69(3) . . ?
N1 Fe01 Cl1 95.66(3) . . ?
N1 Fe01 N4 76.74(4) . . ?
N1 Fe01 N3 147.08(4) . . ?
N2 Fe01 Cl2 87.41(3) . . ?
N2 Fe01 Cl1 173.28(3) . . ?
N2 Fe01 N4 85.18(4) . . ?
N2 Fe01 N3 79.51(4) . . ?
N2 Fe01 N1 79.66(4) . . ?
O2 S004 O3 114.67(6) . . ?
O1 S004 O3 114.70(6) . . ?
O1 S004 O2 115.39(6) . . ?
C12 S004 O3 102.86(6) . . ?
C12 S004 O2 103.73(7) . . ?
C12 S004 O1 103.11(6) . . ?
C11 N4 Fe01 118.37(8) . . ?
C7 N4 Fe01 120.40(8) . . ?
C7 N4 C11 121.19(10) . . ?
C5 N3 Fe01 106.43(7) . . ?
C6 N3 Fe01 112.98(7) . . ?
C6 N3 C5 112.20(10) . . ?
H3 N3 Fe01 110.9(14) . . ?
H3 N3 C5 107.9(14) . . ?
H3 N3 C6 106.3(14) . . ?
C1 N1 Fe01 110.22(7) . . ?
C2 N1 Fe01 109.04(7) . . ?
C2 N1 C1 113.50(10) . . ?
H1 N1 Fe01 107.4(12) . . ?
H1 N1 C1 110.1(12) . . ?
H1 N1 C2 106.3(12) . . ?
C3 N2 Fe01 109.86(7) . . ?
C4 N2 Fe01 110.32(7) . . ?
C4 N2 C3 116.08(10) . . ?
H2 N2 Fe01 103.5(12) . . ?
H2 N2 C3 107.2(12) . . ?
H2 N2 C4 109.1(12) . . ?
C1 C11 N4 114.48(10) . . ?
C10 C11 N4 121.12(11) . . ?
C10 C11 C1 124.34(11) . . ?
C2 C3 N2 106.78(10) . . ?
H3a C3 N2 107.8(9) . . ?
H3a C3 C2 111.2(9) . . ?
H3b C3 N2 112.4(11) . . ?
H3b C3 C2 111.0(11) . . ?
H3b C3 H3a 107.7(15) . . ?
C11 C1 N1 110.90(10) . . ?
H1a C1 N1 105.7(11) . . ?
H1a C1 C11 108.4(11) . . ?
H1b C1 N1 109.9(11) . . ?
H1b C1 C11 111.6(11) . . ?
H1b C1 H1a 110.2(15) . . ?
C5 C4 N2 107.19(10) . . ?
H4a C4 N2 109.1(10) . . ?
H4a C4 C5 111.6(10) . . ?
H4b C4 N2 110.6(11) . . ?
H4b C4 C5 109.4(11) . . ?
H4b C4 H4a 108.9(15) . . ?
C3 C2 N1 110.83(10) . . ?
H2a C2 N1 107.9(11) . . ?
H2a C2 C3 107.7(10) . . ?
H2b C2 N1 110.2(11) . . ?
H2b C2 C3 112.5(11) . . ?
H2b C2 H2a 107.6(15) . . ?
C8 C7 N4 120.81(11) . . ?
C6 C7 N4 115.21(10) . . ?
C6 C7 C8 123.94(11) . . ?
C9 C8 C7 118.41(11) . . ?
H8 C8 C7 120.3(11) . . ?
H8 C8 C9 121.2(11) . . ?
C9 C10 C11 118.14(11) . . ?
H10 C10 C11 118.1(12) . . ?
H10 C10 C9 123.7(12) . . ?
C10 C9 C8 120.33(11) . . ?
H9 C9 C8 119.0(11) . . ?
H9 C9 C10 120.6(11) . . ?
C4 C5 N3 109.01(10) . . ?
H5a C5 N3 111.4(12) . . ?
H5a C5 C4 108.8(12) . . ?
H5b C5 N3 106.9(12) . . ?
H5b C5 C4 109.5(12) . . ?
H5b C5 H5a 111.2(16) . . ?
C7 C6 N3 112.02(10) . . ?
H6a C6 N3 109.1(11) . . ?
H6a C6 C7 111.8(11) . . ?
H6b C6 N3 109.5(13) . . ?
H6b C6 C7 109.1(12) . . ?
H6b C6 H6a 105.2(16) . . ?
F6 C12 S004 111.74(10) . . ?
F5 C12 S004 111.26(9) . . ?
F5 C12 F6 107.41(11) . . ?
F4 C12 S004 110.85(10) . . ?
F4 C12 F6 107.69(11) . . ?
F4 C12 F5 107.70(12) . . ?

loop_
_geom_bond_atom_site_label_1
_geom_bond_atom_site_label_2
_geom_bond_distance
_geom_bond_site_symmetry_2
_geom_bond_publ_flag
Fe01 Cl2 2.2600(3) . ?
Fe01 Cl1 2.2719(3) . ?
Fe01 N4 2.1139(10) . ?
Fe01 N3 2.1779(10) . ?
Fe01 N1 2.1576(10) . ?
Fe01 N2 2.1974(10) . ?
S004 O3 1.4506(9) . ?
S004 O2 1.4453(10) . ?
S004 O1 1.4430(10) . ?
S004 C12 1.8287(15) . ?
F6 C12 1.3297(16) . ?
F5 C12 1.3354(15) . ?
F4 C12 1.3322(16) . ?
N4 C11 1.3412(15) . ?
N4 C7 1.3369(14) . ?
N3 C5 1.4896(16) . ?
N3 C6 1.4901(16) . ?
N3 H3 0.81(2) . ?
N1 C1 1.4827(15) . ?
N1 C2 1.4887(16) . ?
N1 H1 0.846(19) . ?
N2 C3 1.4785(15) . ?
N2 C4 1.4744(16) . ?
N2 H2 0.830(18) . ?
C11 C1 1.5088(17) . ?
C11 C10 1.3850(16) . ?
C3 C2 1.5161(19) . ?
C3 H3a 1.006(17) . ?
C3 H3b 0.970(19) . ?
C1 H1a 0.983(19) . ?
C1 H1b 0.936(18) . ?
C4 C5 1.5181(18) . ?
C4 H4a 0.959(17) . ?
C4 H4b 0.978(19) . ?
C2 H2a 0.977(18) . ?
C2 H2b 0.962(18) . ?
C7 C8 1.3916(16) . ?
C7 C6 1.5030(17) . ?
C8 C9 1.3844(18) . ?
C8 H8 0.949(18) . ?
C10 C9 1.3922(18) . ?
C10 H10 0.927(19) . ?
C9 H9 0.952(19) . ?
C5 H5a 1.01(2) . ?
C5 H5b 0.94(2) . ?
C6 H6a 0.960(19) . ?
C6 H6b 0.91(2) . ?

loop_
_geom_torsion_atom_site_label_1
_geom_torsion_atom_site_label_2
_geom_torsion_atom_site_label_3
_geom_torsion_atom_site_label_4
_geom_torsion
_geom_torsion_site_symmetry_1
_geom_torsion_site_symmetry_2
_geom_torsion_site_symmetry_3
_geom_torsion_site_symmetry_4
_geom_torsion_publ_flag
Fe01 N4 C11 C1 1.60(9) . . . . ?
Fe01 N4 C11 C10 178.76(9) . . . . ?
Fe01 N4 C7 C8 -178.26(8) . . . . ?
Fe01 N4 C7 C6 -0.43(10) . . . . ?
Fe01 N3 C5 C4 49.03(8) . . . . ?
Fe01 N3 C6 C7 -19.15(8) . . . . ?
Fe01 N1 C1 C11 33.17(8) . . . . ?
Fe01 N1 C2 C3 -40.32(8) . . . . ?
Fe01 N2 C3 C2 -41.39(8) . . . . ?
Fe01 N2 C4 C5 37.08(8) . . . . ?
N4 C11 C1 N1 -23.43(11) . . . . ?
N4 C11 C10 C9 -0.57(14) . . . . ?
N4 C7 C8 C9 -0.31(13) . . . . ?
N4 C7 C6 N3 13.13(11) . . . . ?
N3 C5 C4 N2 -58.26(10) . . . . ?
N3 C6 C7 C8 -169.11(10) . . . . ?
N1 C1 C11 C10 159.51(10) . . . . ?
N1 C2 C3 N2 54.82(10) . . . . ?
C11 C10 C9 C8 -0.28(14) . . . . ?
C7 C8 C9 C10 0.71(14) . . . . ?
